data_7700225
loop_
_publ_author_name
'Richert, Monika'
'Walczyk, Mariusz'
'Cie\'slak, Marcin Janusz'
'Ka\'zmierczak-Bara\'nska, Julia'
'Kr\'olewska-Goli\'nska, Karolina'
'Wrzeszcz, Grzegorz'
'Muzio\/l, Tadeusz'
'Biniak, Stanis\/law'

_publ_section_title
;
 Synthesis, X-ray structure, physicochemical properties and anticancer
 activity of mer and fac Ru(iii) triphenylphosphine complexes with a
 benzothiazole derivative as a co-ligand.
;
_journal_issue 28
_journal_name_full 'Dalton transactions (Cambridge, England : 2003)'
_journal_page_first 10689
_journal_page_last 10702
_journal_paper_doi 10.1039/c9dt01803d
_journal_volume 48
_journal_year 2019
_chemical_formula_moiety '(Ru 3+), (S N3 C12 H11), (P C18 H15), 3(Cl 1-)'
_chemical_formula_sum 'C30 H28 Cl3 N3 O P Ru S'
_chemical_formula_weight 717.00
_space_group_crystal_system triclinic
_space_group_IT_number 2
_space_group_name_Hall '-P 1'
_space_group_name_H-M_alt 'P -1'
_symmetry_cell_setting triclinic
_symmetry_Int_Tables_number 2
_symmetry_space_group_name_Hall '-P 1'
_symmetry_space_group_name_H-M 'P -1'
_atom_sites_solution_hydrogens geom
_audit_creation_method SHELXL-2013
_audit_update_record
;
2017-09-21 deposited with the CCDC.    2019-06-10 downloaded from the CCDC.
;
_cell_angle_alpha 92.169(10)
_cell_angle_beta 97.822(10)
_cell_angle_gamma 99.235(9)
_cell_formula_units_Z 2
_cell_length_a 8.5500(9)
_cell_length_b 10.1649(11)
_cell_length_c 17.925(2)
_cell_measurement_reflns_used 10437
_cell_measurement_temperature 293(2)
_cell_measurement_theta_max 28.24
_cell_measurement_theta_min 2.030
_cell_volume 1520.5(3)
_computing_data_collection 'CrysAlis CCD'
_computing_data_reduction 'CrysAlis RED 171'
_computing_publication_material CIFTAB
_computing_structure_refinement 'SHELXL-2013 (Sheldrick, 2013)'
_computing_structure_solution 'SHELXS-97 (Sheldrick, 1990)'
_diffrn_ambient_temperature 293(2)
_diffrn_measured_fraction_theta_full 0.973
_diffrn_measured_fraction_theta_max 0.999
_diffrn_measurement_device_type 'Oxford Sapphire CCD diffractometer'
_diffrn_radiation_probe x-ray
_diffrn_radiation_type MoK\a
_diffrn_radiation_wavelength 0.71073
_diffrn_reflns_av_R_equivalents 0.1162
_diffrn_reflns_av_unetI/netI 0.2100
_diffrn_reflns_Laue_measured_fraction_full 0.973
_diffrn_reflns_Laue_measured_fraction_max 0.999
_diffrn_reflns_limit_h_max 10
_diffrn_reflns_limit_h_min -9
_diffrn_reflns_limit_k_max 11
_diffrn_reflns_limit_k_min -12
_diffrn_reflns_limit_l_max 21
_diffrn_reflns_limit_l_min -21
_diffrn_reflns_number 8868
_diffrn_reflns_point_group_measured_fraction_full 0.973
_diffrn_reflns_point_group_measured_fraction_max 0.999
_diffrn_reflns_theta_full 25.025
_diffrn_reflns_theta_max 25.025
_diffrn_reflns_theta_min 2.034
_diffrn_source 'sealed X-ray tube'
_exptl_absorpt_coefficient_mu 0.930
_exptl_absorpt_correction_T_max 0.964
_exptl_absorpt_correction_T_min 0.743
_exptl_absorpt_correction_type numerical
_exptl_absorpt_process_details 'CrysAlis CCD, Oxford 2001'
_exptl_crystal_colour orange
_exptl_crystal_density_diffrn 1.566
_exptl_crystal_description needle
_exptl_crystal_F_000 726
_exptl_crystal_size_max 0.340
_exptl_crystal_size_mid 0.070
_exptl_crystal_size_min 0.040
_refine_diff_density_max 1.842
_refine_diff_density_min -0.756
_refine_diff_density_rms 0.174
_refine_ls_extinction_method none
_refine_ls_goodness_of_fit_ref 0.972
_refine_ls_hydrogen_treatment constr
_refine_ls_matrix_type full
_refine_ls_number_parameters 372
_refine_ls_number_reflns 5358
_refine_ls_number_restraints 12
_refine_ls_restrained_S_all 0.972
_refine_ls_R_factor_all 0.1810
_refine_ls_R_factor_gt 0.0844
_refine_ls_shift/su_max 0.001
_refine_ls_shift/su_mean 0.000
_refine_ls_structure_factor_coef Fsqd
_refine_ls_weighting_details 'w=1/[\s^2^(Fo^2^)+(0.1134P)^2^] where P=(Fo^2^+2Fc^2^)/3'
_refine_ls_weighting_scheme calc
_refine_ls_wR_factor_gt 0.1943
_refine_ls_wR_factor_ref 0.2425
_reflns_Friedel_coverage 0.000
_reflns_number_gt 2560
_reflns_number_total 5358
_reflns_threshold_expression 'I > 2\s(I)'
_cod_data_source_file c9dt01803d2.cif
_cod_data_source_block new-fac
_cod_depositor_comments 'Adding full bibliography for 7700225--7700227.cif.'
_cod_original_cell_volume 1520.6(3)
_cod_database_code 7700225
_shelx_space_group_comment
;
The symmetry employed for this shelxl refinement is uniquely defined
by the following loop, which should always be used as a source of
symmetry information in preference to the above space-group names.
They are only intended as comments.
;
_shelx_estimated_absorpt_t_min 0.743
_shelx_estimated_absorpt_t_max 0.964
_shelxl_version_number 2013-4

loop_
_space_group_symop_operation_xyz
'x, y, z'
'-x, -y, -z'

loop_
_atom_site_label
_atom_site_type_symbol
_atom_site_fract_x
_atom_site_fract_y
_atom_site_fract_z
_atom_site_U_iso_or_equiv
_atom_site_adp_type
_atom_site_occupancy
_atom_site_site_symmetry_order
_atom_site_calc_flag
_atom_site_refinement_flags_posn
_atom_site_refinement_flags_adp
_atom_site_refinement_flags_occupancy
_atom_site_disorder_assembly
_atom_site_disorder_group
Ru1 Ru 0.01317(11) 0.21319(10) 0.31535(6) 0.0336(4) Uani 1 1 d . . . . .
Cl1 Cl 0.1544(3) 0.1666(3) 0.43648(19) 0.0468(9) Uani 1 1 d . . . . .
Cl3 Cl 0.0020(4) -0.0052(3) 0.2686(2) 0.0475(9) Uani 1 1 d . . . . .
Cl2 Cl 0.2543(4) 0.2772(3) 0.2698(2) 0.0561(10) Uani 1 1 d . . . . .
S8 S -0.1570(3) 0.5600(3) 0.4316(2) 0.0414(9) Uani 1 1 d . . . . .
N1 N -0.0009(10) 0.4054(8) 0.3612(5) 0.027(2) Uani 1 1 d . . . . .
C2 C 0.0932(12) 0.5336(10) 0.3694(7) 0.030(3) Uani 1 1 d . . . . .
C3 C 0.2358(14) 0.5700(12) 0.3412(8) 0.047(3) Uani 1 1 d . . . . .
H3 H 0.2833 0.5076 0.3171 0.057 Uiso 1 1 calc R U . . .
C4 C 0.3055(16) 0.7053(13) 0.3507(9) 0.061(4) Uani 1 1 d . . . . .
H4 H 0.4026 0.7314 0.3332 0.073 Uiso 1 1 calc R U . . .
C5 C 0.2378(16) 0.8008(13) 0.3844(8) 0.054(4) Uani 1 1 d . . . . .
H5 H 0.2847 0.8902 0.3866 0.065 Uiso 1 1 calc R U . . .
C6 C 0.0968(14) 0.7622(13) 0.4157(8) 0.047(3) Uani 1 1 d . . . . .
H6 H 0.0525 0.8237 0.4424 0.056 Uiso 1 1 calc R U . . .
C7 C 0.0251(13) 0.6268(11) 0.4052(7) 0.036(3) Uani 1 1 d . . . . .
C9 C -0.1330(12) 0.4103(12) 0.3898(7) 0.034(3) Uani 1 1 d . . . . .
N10 N -0.2398(10) 0.2935(9) 0.3927(5) 0.033(2) Uani 1 1 d . . . . .
C11 C -0.3796(13) 0.2622(13) 0.4245(8) 0.044(3) Uani 1 1 d . . . . .
C12 C -0.4145(13) 0.1322(12) 0.4195(7) 0.045(3) Uani 1 1 d . . . . .
H12 H -0.5045 0.0829 0.4350 0.053 Uiso 1 1 calc R U . . .
C13 C -0.2958(13) 0.0768(11) 0.3870(7) 0.038(3) Uani 1 1 d . . . . .
N14 N -0.1923(10) 0.1772(10) 0.3670(5) 0.037(3) Uani 1 1 d . . . . .
C15 C -0.4585(15) 0.3695(13) 0.4542(9) 0.061(4) Uani 1 1 d . . . . .
H15A H -0.5628 0.3315 0.4647 0.091 Uiso 1 1 calc R U . . .
H15B H -0.4687 0.4347 0.4172 0.091 Uiso 1 1 calc R U . . .
H15C H -0.3948 0.4116 0.4996 0.091 Uiso 1 1 calc R U . . .
C16 C -0.2875(16) -0.0704(13) 0.3725(9) 0.059(4) Uani 1 1 d . . . . .
H16A H -0.2845 -0.0887 0.3198 0.088 Uiso 1 1 calc R U . . .
H16B H -0.3801 -0.1241 0.3871 0.088 Uiso 1 1 calc R U . . .
H16C H -0.1925 -0.0912 0.4015 0.088 Uiso 1 1 calc R U . . .
P1 P -0.1401(4) 0.2442(3) 0.19855(19) 0.0365(8) Uani 1 1 d . . . . .
C21 C -0.3221(14) 0.1161(12) 0.1740(7) 0.040(3) Uani 1 1 d . . . . .
C22 C -0.4436(14) 0.1086(13) 0.2181(8) 0.046(3) Uani 1 1 d . . . . .
H22 H -0.4375 0.1716 0.2578 0.055 Uiso 1 1 calc R U . . .
C23 C -0.5763(15) 0.0056(16) 0.2025(9) 0.059(4) Uani 1 1 d . . . . .
H23 H -0.6556 -0.0027 0.2336 0.071 Uiso 1 1 calc R U . . .
C24 C -0.5886(18) -0.081(2) 0.1423(11) 0.089(6) Uani 1 1 d . . . . .
H24 H -0.6793 -0.1466 0.1305 0.107 Uiso 1 1 calc R U . . .
C25 C -0.4673(19) -0.0744(18) 0.0980(10) 0.084(6) Uani 1 1 d . . . . .
H25 H -0.4744 -0.1371 0.0580 0.101 Uiso 1 1 calc R U . . .
C26 C -0.3338(15) 0.0272(13) 0.1135(8) 0.055(4) Uani 1 1 d . . . . .
H26 H -0.2537 0.0343 0.0828 0.066 Uiso 1 1 calc R U . . .
C31 C -0.0439(15) 0.2421(12) 0.1126(8) 0.043(3) Uani 1 1 d . . . . .
C32 C -0.0948(17) 0.3123(13) 0.0524(7) 0.051(4) Uani 1 1 d . . . . .
H32 H -0.1750 0.3631 0.0562 0.061 Uiso 1 1 calc R U . . .
C33 C -0.0288(18) 0.3086(15) -0.0137(9) 0.067(5) Uani 1 1 d . . . . .
H33 H -0.0599 0.3600 -0.0532 0.081 Uiso 1 1 calc R U . . .
C34 C 0.081(2) 0.2298(18) -0.0199(9) 0.084(6) Uani 1 1 d . . . . .
H34 H 0.1236 0.2262 -0.0648 0.100 Uiso 1 1 calc R U . . .
C35 C 0.134(2) 0.1520(18) 0.0391(9) 0.078(5) Uani 1 1 d . . . . .
H35 H 0.2089 0.0967 0.0336 0.093 Uiso 1 1 calc R U . . .
C36 C 0.0693(16) 0.1621(15) 0.1053(8) 0.059(4) Uani 1 1 d . . . . .
H36 H 0.1029 0.1138 0.1458 0.070 Uiso 1 1 calc R U . . .
C41 C -0.2034(16) 0.4089(13) 0.1981(8) 0.048(4) Uani 1 1 d . . . . .
C42 C -0.361(2) 0.4271(15) 0.1997(10) 0.081(6) Uani 1 1 d . . . . .
H42 H -0.4423 0.3538 0.1976 0.097 Uiso 1 1 calc R U . . .
C43 C -0.396(3) 0.5571(19) 0.2044(11) 0.091(6) Uani 1 1 d . . . . .
H43 H -0.5010 0.5710 0.2034 0.110 Uiso 1 1 calc R U . . .
C44 C -0.274(3) 0.662(2) 0.2104(10) 0.099(7) Uani 1 1 d . U . . .
H44 H -0.2954 0.7491 0.2156 0.119 Uiso 1 1 calc R U . . .
C45 C -0.122(3) 0.6409(14) 0.2088(8) 0.080(6) Uani 1 1 d . . . . .
H45 H -0.0394 0.7138 0.2120 0.096 Uiso 1 1 calc R U . . .
C46 C -0.0858(19) 0.5149(12) 0.2025(8) 0.057(4) Uani 1 1 d . . . . .
H46 H 0.0193 0.5027 0.2013 0.069 Uiso 1 1 calc R U . . .
O51 O 0.450(7) 0.433(5) 0.005(3) 0.21(2) Uani 0.5 1 d . . P A -1
O52 O 0.359(8) 0.527(6) 0.053(5) 0.34(4) Uani 0.5 1 d . U P B 2

loop_
_atom_site_aniso_label
_atom_site_aniso_U_11
_atom_site_aniso_U_22
_atom_site_aniso_U_33
_atom_site_aniso_U_23
_atom_site_aniso_U_13
_atom_site_aniso_U_12
Ru1 0.0239(5) 0.0262(6) 0.0517(7) -0.0049(5) 0.0115(5) 0.0030(4)
Cl1 0.0313(16) 0.053(2) 0.057(2) 0.0027(17) 0.0033(16) 0.0129(15)
Cl3 0.0535(19) 0.0274(17) 0.065(2) -0.0021(16) 0.0160(18) 0.0120(15)
Cl2 0.0338(16) 0.051(2) 0.084(3) -0.0149(19) 0.0286(18) -0.0020(15)
S8 0.0340(16) 0.0273(17) 0.064(2) -0.0110(16) 0.0080(16) 0.0108(14)
N1 0.031(5) 0.020(5) 0.035(6) 0.004(4) 0.012(5) 0.007(4)
C2 0.027(6) 0.009(5) 0.053(8) 0.002(5) 0.001(6) -0.001(5)
C3 0.039(7) 0.037(8) 0.066(10) -0.002(7) 0.014(7) 0.003(6)
C4 0.052(8) 0.040(9) 0.081(11) -0.007(8) 0.019(8) -0.022(7)
C5 0.060(9) 0.029(8) 0.071(11) 0.007(7) 0.014(8) -0.011(7)
C6 0.039(7) 0.039(8) 0.058(10) -0.010(7) -0.001(7) 0.003(6)
C7 0.031(6) 0.023(6) 0.058(9) 0.002(6) 0.008(6) 0.010(5)
C9 0.017(5) 0.046(8) 0.040(8) -0.009(6) -0.006(5) 0.016(5)
N10 0.019(5) 0.030(6) 0.049(7) -0.004(5) 0.013(5) -0.004(4)
C11 0.029(6) 0.039(8) 0.061(10) -0.008(7) 0.009(6) -0.001(6)
C12 0.027(6) 0.038(8) 0.064(10) -0.005(7) 0.010(6) -0.007(6)
C13 0.033(6) 0.019(6) 0.055(9) -0.002(6) 0.009(6) -0.012(5)
N14 0.017(5) 0.053(7) 0.041(7) -0.004(5) -0.002(4) 0.011(5)
C15 0.035(7) 0.049(9) 0.099(12) -0.027(8) 0.019(8) 0.004(6)
C16 0.046(8) 0.048(9) 0.085(12) 0.018(8) 0.020(8) 0.004(7)
P1 0.0371(17) 0.0339(19) 0.040(2) 0.0027(16) 0.0122(16) 0.0055(14)
C21 0.038(7) 0.044(8) 0.035(8) 0.002(6) -0.004(6) 0.005(6)
C22 0.031(7) 0.052(9) 0.057(9) 0.014(7) 0.005(7) 0.010(6)
C23 0.034(8) 0.080(12) 0.060(11) 0.008(9) -0.001(7) 0.006(8)
C24 0.043(9) 0.101(16) 0.112(17) 0.006(13) -0.001(10) -0.008(9)
C25 0.063(11) 0.084(13) 0.096(14) -0.038(11) 0.008(10) -0.001(10)
C26 0.046(8) 0.050(9) 0.066(10) -0.023(8) -0.001(7) 0.012(7)
C31 0.046(7) 0.036(8) 0.050(9) -0.005(7) 0.024(7) 0.000(6)
C32 0.069(9) 0.043(8) 0.033(8) 0.002(7) 0.005(7) -0.011(7)
C33 0.077(11) 0.062(11) 0.078(13) 0.022(9) 0.023(9) 0.043(9)
C34 0.122(16) 0.102(15) 0.036(10) 0.005(10) 0.031(10) 0.030(12)
C35 0.095(13) 0.096(14) 0.058(11) -0.002(10) 0.040(10) 0.043(11)
C36 0.055(9) 0.068(10) 0.063(11) -0.003(8) 0.022(8) 0.030(8)
C41 0.057(8) 0.033(8) 0.059(10) -0.006(7) 0.013(7) 0.024(7)
C42 0.102(13) 0.043(10) 0.116(16) 0.014(9) 0.059(12) 0.032(9)
C43 0.112(15) 0.074(13) 0.117(17) 0.031(12) 0.058(13) 0.060(12)
C44 0.18(2) 0.069(13) 0.073(13) 0.022(10) 0.033(14) 0.075(14)
C45 0.160(19) 0.031(9) 0.046(10) -0.007(7) -0.010(11) 0.032(10)
C46 0.084(11) 0.024(8) 0.057(10) -0.005(7) 0.004(8) -0.005(7)
O51 0.23(5) 0.15(4) 0.22(4) -0.04(3) 0.07(4) -0.07(3)
O52 0.31(8) 0.20(6) 0.47(10) -0.04(7) -0.09(7) 0.07(6)

loop_
_atom_type_symbol
_atom_type_description
_atom_type_scat_dispersion_real
_atom_type_scat_dispersion_imag
_atom_type_scat_source
C C 0.0033 0.0016 'International Tables Vol C Tables 4.2.6.8 and 6.1.1.4'
H H 0.0000 0.0000 'International Tables Vol C Tables 4.2.6.8 and 6.1.1.4'
N N 0.0061 0.0033 'International Tables Vol C Tables 4.2.6.8 and 6.1.1.4'
O O 0.0106 0.0060 'International Tables Vol C Tables 4.2.6.8 and 6.1.1.4'
P P 0.1023 0.0942 'International Tables Vol C Tables 4.2.6.8 and 6.1.1.4'
S S 0.1246 0.1234 'International Tables Vol C Tables 4.2.6.8 and 6.1.1.4'
Cl Cl 0.1484 0.1585 'International Tables Vol C Tables 4.2.6.8 and 6.1.1.4'
Ru Ru -1.2594 0.8363 'International Tables Vol C Tables 4.2.6.8 and 6.1.1.4'

loop_
_geom_angle_atom_site_label_1
_geom_angle_atom_site_label_2
_geom_angle_atom_site_label_3
_geom_angle
N14 Ru1 N1 77.5(4)
N14 Ru1 Cl2 172.3(3)
N1 Ru1 Cl2 95.6(2)
N14 Ru1 Cl3 96.5(3)
N1 Ru1 Cl3 173.9(2)
Cl2 Ru1 Cl3 90.39(12)
N14 Ru1 P1 91.3(3)
N1 Ru1 P1 93.1(3)
Cl2 Ru1 P1 92.60(13)
Cl3 Ru1 P1 86.09(12)
N14 Ru1 Cl1 85.3(3)
N1 Ru1 Cl1 89.1(3)
Cl2 Ru1 Cl1 91.06(13)
Cl3 Ru1 Cl1 91.30(12)
P1 Ru1 Cl1 175.51(13)
C9 S8 C7 86.9(5)
C9 N1 C2 108.9(9)
C9 N1 Ru1 113.5(7)
C2 N1 Ru1 137.6(7)
C7 C2 C3 120.8(10)
C7 C2 N1 113.3(10)
C3 C2 N1 125.8(10)
C2 C3 C4 117.0(12)
C2 C3 H3 121.5
C4 C3 H3 121.5
C5 C4 C3 123.3(13)
C5 C4 H4 118.3
C3 C4 H4 118.3
C4 C5 C6 119.2(12)
C4 C5 H5 120.4
C6 C5 H5 120.4
C5 C6 C7 117.4(11)
C5 C6 H6 121.3
C7 C6 H6 121.3
C2 C7 C6 122.1(11)
C2 C7 S8 112.6(8)
C6 C7 S8 125.3(9)
N1 C9 N10 119.3(10)
N1 C9 S8 118.2(9)
N10 C9 S8 122.2(8)
C11 N10 C9 133.8(10)
C11 N10 N14 110.1(9)
C9 N10 N14 115.6(8)
C12 C11 N10 105.8(10)
C12 C11 C15 133.5(12)
N10 C11 C15 120.7(11)
C11 C12 C13 110.3(11)
C11 C12 H12 124.9
C13 C12 H12 124.9
N14 C13 C12 107.9(10)
N14 C13 C16 124.4(11)
C12 C13 C16 127.7(11)
C13 N14 N10 105.7(9)
C13 N14 Ru1 141.0(8)
N10 N14 Ru1 113.2(7)
C11 C15 H15A 109.5
C11 C15 H15B 109.5
H15A C15 H15B 109.5
C11 C15 H15C 109.5
H15A C15 H15C 109.5
H15B C15 H15C 109.5
C13 C16 H16A 109.5
C13 C16 H16B 109.5
H16A C16 H16B 109.5
C13 C16 H16C 109.5
H16A C16 H16C 109.5
H16B C16 H16C 109.5
C41 P1 C31 102.0(6)
C41 P1 C21 107.7(6)
C31 P1 C21 102.9(6)
C41 P1 Ru1 111.7(5)
C31 P1 Ru1 118.3(5)
C21 P1 Ru1 113.2(4)
C26 C21 C22 120.4(12)
C26 C21 P1 119.7(10)
C22 C21 P1 119.9(10)
C21 C22 C23 119.8(13)
C21 C22 H22 120.1
C23 C22 H22 120.1
C24 C23 C22 119.8(14)
C24 C23 H23 120.1
C22 C23 H23 120.1
C23 C24 C25 120.6(15)
C23 C24 H24 119.7
C25 C24 H24 119.7
C26 C25 C24 120.0(15)
C26 C25 H25 120.0
C24 C25 H25 120.0
C21 C26 C25 119.4(14)
C21 C26 H26 120.3
C25 C26 H26 120.3
C32 C31 C36 119.2(13)
C32 C31 P1 119.9(10)
C36 C31 P1 120.7(11)
C31 C32 C33 121.1(14)
C31 C32 H32 119.4
C33 C32 H32 119.4
C34 C33 C32 118.9(15)
C34 C33 H33 120.6
C32 C33 H33 120.6
C33 C34 C35 122.5(15)
C33 C34 H34 118.7
C35 C34 H34 118.7
C36 C35 C34 116.9(14)
C36 C35 H35 121.6
C34 C35 H35 121.6
C31 C36 C35 121.3(15)
C31 C36 H36 119.3
C35 C36 H36 119.3
C46 C41 C42 120.2(13)
C46 C41 P1 116.0(10)
C42 C41 P1 123.5(11)
C41 C42 C43 119.3(16)
C41 C42 H42 120.3
C43 C42 H42 120.3
C44 C43 C42 119.3(17)
C44 C43 H43 120.4
C42 C43 H43 120.4
C43 C44 C45 119.7(17)
C43 C44 H44 120.1
C45 C44 H44 120.1
C44 C45 C46 121.8(18)
C44 C45 H45 119.1
C46 C45 H45 119.1
C41 C46 C45 119.6(16)
C41 C46 H46 120.2
C45 C46 H46 120.2

loop_
_geom_bond_atom_site_label_1
_geom_bond_atom_site_label_2
_geom_bond_distance
Ru1 N14 2.083(9)
Ru1 N1 2.118(8)
Ru1 Cl2 2.326(3)
Ru1 Cl3 2.326(3)
Ru1 P1 2.374(4)
Ru1 Cl1 2.438(4)
S8 C9 1.725(11)
S8 C7 1.730(12)
N1 C9 1.310(13)
N1 C2 1.408(13)
C2 C7 1.372(14)
C2 C3 1.384(15)
C3 C4 1.402(17)
C3 H3 0.9300
C4 C5 1.368(18)
C4 H4 0.9300
C5 C6 1.404(17)
C5 H5 0.9300
C6 C7 1.409(16)
C6 H6 0.9300
C9 N10 1.384(14)
N10 C11 1.390(14)
N10 N14 1.393(12)
C11 C12 1.304(16)
C11 C15 1.489(16)
C12 C13 1.417(15)
C12 H12 0.9300
C13 N14 1.333(14)
C13 C16 1.523(16)
C15 H15A 0.9600
C15 H15B 0.9600
C15 H15C 0.9600
C16 H16A 0.9600
C16 H16B 0.9600
C16 H16C 0.9600
P1 C41 1.840(12)
P1 C31 1.844(12)
P1 C21 1.853(12)
C21 C26 1.368(16)
C21 C22 1.382(16)
C22 C23 1.405(18)
C22 H22 0.9300
C23 C24 1.35(2)
C23 H23 0.9300
C24 C25 1.38(2)
C24 H24 0.9300
C25 C26 1.400(19)
C25 H25 0.9300
C26 H26 0.9300
C31 C32 1.376(17)
C31 C36 1.376(16)
C32 C33 1.381(18)
C32 H32 0.9300
C33 C34 1.34(2)
C33 H33 0.9300
C34 C35 1.41(2)
C34 H34 0.9300
C35 C36 1.384(18)
C35 H35 0.9300
C36 H36 0.9300
C41 C46 1.343(18)
C41 C42 1.393(18)
C42 C43 1.40(2)
C42 H42 0.9300
C43 C44 1.36(3)
C43 H43 0.9300
C44 C45 1.36(2)
C44 H44 0.9300
C45 C46 1.368(18)
C45 H45 0.9300
C46 H46 0.9300

loop_
_geom_torsion_atom_site_label_1
_geom_torsion_atom_site_label_2
_geom_torsion_atom_site_label_3
_geom_torsion_atom_site_label_4
_geom_torsion
C9 N1 C2 C7 1.0(14)
Ru1 N1 C2 C7 -179.8(9)
C9 N1 C2 C3 -175.1(12)
Ru1 N1 C2 C3 4.1(19)
C7 C2 C3 C4 -0.3(18)
N1 C2 C3 C4 175.4(11)
C2 C3 C4 C5 -1(2)
C3 C4 C5 C6 4(2)
C4 C5 C6 C7 -5(2)
C3 C2 C7 C6 -0.8(19)
N1 C2 C7 C6 -177.0(11)
C3 C2 C7 S8 177.1(10)
N1 C2 C7 S8 0.9(13)
C5 C6 C7 C2 3.5(19)
C5 C6 C7 S8 -174.2(10)
C9 S8 C7 C2 -1.8(9)
C9 S8 C7 C6 176.0(12)
C2 N1 C9 N10 -175.7(10)
Ru1 N1 C9 N10 4.9(13)
C2 N1 C9 S8 -2.5(12)
Ru1 N1 C9 S8 178.1(5)
C7 S8 C9 N1 2.5(10)
C7 S8 C9 N10 175.6(10)
N1 C9 N10 C11 173.2(12)
S8 C9 N10 C11 0.3(18)
N1 C9 N10 N14 2.6(15)
S8 C9 N10 N14 -170.3(8)
C9 N10 C11 C12 -170.1(12)
N14 N10 C11 C12 0.9(13)
C9 N10 C11 C15 11(2)
N14 N10 C11 C15 -178.0(11)
N10 C11 C12 C13 2.1(15)
C15 C11 C12 C13 -179.2(14)
C11 C12 C13 N14 -4.5(15)
C11 C12 C13 C16 178.5(13)
C12 C13 N14 N10 4.8(13)
C16 C13 N14 N10 -178.1(11)
C12 C13 N14 Ru1 -178.2(9)
C16 C13 N14 Ru1 -1(2)
C11 N10 N14 C13 -3.7(12)
C9 N10 N14 C13 169.1(10)
C11 N10 N14 Ru1 178.4(8)
C9 N10 N14 Ru1 -8.8(12)
C41 P1 C21 C26 122.9(11)
C31 P1 C21 C26 15.7(12)
Ru1 P1 C21 C26 -113.1(10)
C41 P1 C21 C22 -58.7(11)
C31 P1 C21 C22 -165.9(10)
Ru1 P1 C21 C22 65.3(11)
C26 C21 C22 C23 2.9(19)
P1 C21 C22 C23 -175.5(10)
C21 C22 C23 C24 -3(2)
C22 C23 C24 C25 3(3)
C23 C24 C25 C26 -3(3)
C22 C21 C26 C25 -2(2)
P1 C21 C26 C25 176.1(12)
C24 C25 C26 C21 2(2)
C41 P1 C31 C32 -29.5(12)
C21 P1 C31 C32 82.1(11)
Ru1 P1 C31 C32 -152.3(9)
C41 P1 C31 C36 156.1(11)
C21 P1 C31 C36 -92.4(12)
Ru1 P1 C31 C36 33.2(12)
C36 C31 C32 C33 -3(2)
P1 C31 C32 C33 -177.7(11)
C31 C32 C33 C34 3(2)
C32 C33 C34 C35 -1(3)
C33 C34 C35 C36 -1(3)
C32 C31 C36 C35 1(2)
P1 C31 C36 C35 175.2(12)
C34 C35 C36 C31 1(2)
C31 P1 C41 C46 -61.6(12)
C21 P1 C41 C46 -169.5(11)
Ru1 P1 C41 C46 65.6(12)
C31 P1 C41 C42 123.8(13)
C21 P1 C41 C42 15.9(15)
Ru1 P1 C41 C42 -109.0(13)
C46 C41 C42 C43 1(2)
P1 C41 C42 C43 175.6(13)
C41 C42 C43 C44 -3(3)
C42 C43 C44 C45 3(3)
C43 C44 C45 C46 -1(3)
C42 C41 C46 C45 0(2)
P1 C41 C46 C45 -174.6(11)
C44 C45 C46 C41 0(2)
